data_2226035
loop_
_publ_author_name
'Xu, Guoqiang'
'Li, Xiaoyan'

_publ_section_title
;
 {1,3-Bis[(diphenylphosphanyl-\k<i>P</i>)oxy]propane}dicarbonyliron(0)
;
_journal_coeditor_code ZS2034
_journal_issue 5
_journal_name_full 'Acta Crystallographica Section E'
_journal_page_first m544
_journal_paper_doi 10.1107/S1600536810013759
_journal_volume 66
_journal_year 2010
_chemical_formula_iupac '[Fe (C27 H26 O2 P2) (C O)2]'
_chemical_formula_moiety 'C29 H26 Fe O4 P2'
_chemical_formula_sum 'C29 H26 Fe O4 P2'
_chemical_formula_weight 556.29
_chemical_melting_point 385
_chemical_name_systematic
;
{1,3-Bis[(diphenylphosphanyl-\k<i>P</i>)oxy]propane}dicarbonyliron(0)
;
_space_group_IT_number 14
_symmetry_cell_setting monoclinic
_symmetry_space_group_name_Hall '-P 2yn'
_symmetry_space_group_name_H-M 'P 1 21/n 1'
_atom_sites_solution_hydrogens geom
_atom_sites_solution_primary direct
_atom_sites_solution_secondary difmap
_audit_creation_method SHELXL97
_cell_angle_alpha 90.00
_cell_angle_beta 106.14(3)
_cell_angle_gamma 90.00
_cell_formula_units_Z 4
_cell_length_a 12.589(3)
_cell_length_b 15.191(3)
_cell_length_c 14.384(3)
_cell_measurement_reflns_used 17176
_cell_measurement_temperature 293(2)
_cell_measurement_theta_max 26.79
_cell_measurement_theta_min 1.90
_cell_volume 2642.4(11)
_computing_cell_refinement 'SAINT (Bruker, 1997)'
_computing_data_collection 'SMART (Bruker, 1997)'
_computing_data_reduction 'SAINT (Bruker, 1997)'
_computing_molecular_graphics '<i>SHELXTL</i> (Sheldrick, 2008)'
_computing_publication_material '<i>SHELXTL</i> (Sheldrick, 2008)'
_computing_structure_refinement '<i>SHELXL97</i> (Sheldrick, 2008)'
_computing_structure_solution '<i>SHELXS97</i> (Sheldrick, 2008)'
_diffrn_ambient_temperature 293(2)
_diffrn_measured_fraction_theta_full 0.991
_diffrn_measured_fraction_theta_max 0.991
_diffrn_measurement_device_type 'Bruker SMART CCD area-detector'
_diffrn_measurement_method '\f and \w scans'
_diffrn_radiation_monochromator graphite
_diffrn_radiation_source 'fine-focus sealed tube'
_diffrn_radiation_type MoK\a
_diffrn_radiation_wavelength 0.71073
_diffrn_reflns_av_R_equivalents 0.0803
_diffrn_reflns_av_sigmaI/netI 0.0814
_diffrn_reflns_limit_h_max 14
_diffrn_reflns_limit_h_min -15
_diffrn_reflns_limit_k_max 15
_diffrn_reflns_limit_k_min -19
_diffrn_reflns_limit_l_max 18
_diffrn_reflns_limit_l_min -18
_diffrn_reflns_number 17176
_diffrn_reflns_theta_full 26.79
_diffrn_reflns_theta_max 26.79
_diffrn_reflns_theta_min 1.90
_diffrn_standards_number 0
_exptl_absorpt_coefficient_mu 0.725
_exptl_absorpt_correction_T_max 0.8990
_exptl_absorpt_correction_T_min 0.8283
_exptl_absorpt_correction_type multi-scan
_exptl_absorpt_process_details '(<i>SADABS</i>; Sheldrick, 1996)'
_exptl_crystal_colour yellow
_exptl_crystal_density_diffrn 1.398
_exptl_crystal_density_method 'not measured'
_exptl_crystal_description block
_exptl_crystal_F_000 1152
_exptl_crystal_size_max 0.27
_exptl_crystal_size_mid 0.20
_exptl_crystal_size_min 0.15
_refine_diff_density_max 0.550
_refine_diff_density_min -0.301
_refine_ls_extinction_method none
_refine_ls_goodness_of_fit_ref 0.990
_refine_ls_hydrogen_treatment constr
_refine_ls_matrix_type full
_refine_ls_number_parameters 325
_refine_ls_number_reflns 5590
_refine_ls_number_restraints 0
_refine_ls_restrained_S_all 0.990
_refine_ls_R_factor_all 0.0877
_refine_ls_R_factor_gt 0.0487
_refine_ls_shift/su_max 0.001
_refine_ls_shift/su_mean 0.000
_refine_ls_structure_factor_coef Fsqd
_refine_ls_weighting_details 'calc w=1/[\s^2^(Fo^2^)+(0.0350P)^2^] where P=(Fo^2^+2Fc^2^)/3'
_refine_ls_weighting_scheme calc
_refine_ls_wR_factor_gt 0.0840
_refine_ls_wR_factor_ref 0.0936
_reflns_number_gt 3864
_reflns_number_total 5590
_reflns_threshold_expression I>2\s(I)
_cod_data_source_file zs2034.cif
_cod_data_source_block I
_cod_original_sg_symbol_H-M 'P 21/n'
_cod_database_code 2226035
_cod_database_fobs_code 2226035

loop_
_symmetry_equiv_pos_as_xyz
'x, y, z'
'-x+1/2, y+1/2, -z+1/2'
'-x, -y, -z'
'x-1/2, -y-1/2, z-1/2'

loop_
_atom_site_type_symbol
_atom_site_label
_atom_site_fract_x
_atom_site_fract_y
_atom_site_fract_z
_atom_site_U_iso_or_equiv
_atom_site_adp_type
_atom_site_calc_flag
_atom_site_refinement_flags
_atom_site_occupancy
_atom_site_disorder_assembly
_atom_site_disorder_group
Fe Fe1 0.86496(4) 0.14441(3) 0.60132(3) 0.01955(11) Uani d . 1 . .
P P1 0.80915(7) 0.11051(5) 0.72478(5) 0.02269(17) Uani d . 1 . .
P P2 0.94395(6) 0.26876(5) 0.59809(5) 0.02229(17) Uani d . 1 . .
C C1 0.6609(3) 0.1013(2) 0.7101(2) 0.0233(6) Uani d . 1 . .
C C2 0.5887(3) 0.0808(2) 0.6205(2) 0.0310(7) Uani d . 1 . .
H H2 0.6157 0.0750 0.5669 0.037 Uiso calc R 1 . .
C C3 0.4769(3) 0.0689(3) 0.6105(2) 0.0363(8) Uani d . 1 . .
H H3 0.4296 0.0545 0.5503 0.044 Uiso calc R 1 . .
C C4 0.4353(3) 0.0783(2) 0.6893(2) 0.0337(8) Uani d . 1 . .
H H4 0.3603 0.0702 0.6825 0.040 Uiso calc R 1 . .
C C5 0.5061(3) 0.0997(2) 0.7781(2) 0.0314(7) Uani d . 1 . .
H H5 0.4782 0.1069 0.8311 0.038 Uiso calc R 1 . .
C C6 0.6177(3) 0.1107(2) 0.7895(2) 0.0281(7) Uani d . 1 . .
H H6 0.6645 0.1245 0.8501 0.034 Uiso calc R 1 . .
C C7 0.8558(3) 0.0063(2) 0.7873(2) 0.0262(7) Uani d . 1 . .
C C8 0.8773(3) -0.0665(2) 0.7358(2) 0.0310(7) Uani d . 1 . .
H H8 0.8735 -0.0605 0.6706 0.037 Uiso calc R 1 . .
C C9 0.9041(3) -0.1472(2) 0.7806(2) 0.0361(8) Uani d . 1 . .
H H9 0.9192 -0.1949 0.7458 0.043 Uiso calc R 1 . .
C C10 0.9086(3) -0.1566(2) 0.8773(2) 0.0356(8) Uani d . 1 . .
H H10 0.9250 -0.2112 0.9071 0.043 Uiso calc R 1 . .
C C11 0.8887(3) -0.0852(2) 0.9300(2) 0.0342(8) Uani d . 1 . .
H H11 0.8927 -0.0916 0.9952 0.041 Uiso calc R 1 . .
C C12 0.8629(3) -0.0040(2) 0.8852(2) 0.0290(7) Uani d . 1 . .
H H12 0.8502 0.0440 0.9208 0.035 Uiso calc R 1 . .
C C14 0.9435(3) 0.2174(2) 0.8523(2) 0.0280(7) Uani d . 1 . .
H H14A 0.9913 0.1969 0.8143 0.034 Uiso calc R 1 . .
H H14B 0.9749 0.1985 0.9188 0.034 Uiso calc R 1 . .
C C15 0.9355(3) 0.3167(2) 0.8480(2) 0.0276(7) Uani d . 1 . .
H H15A 0.8859 0.3362 0.8847 0.033 Uiso calc R 1 . .
H H15B 1.0079 0.3416 0.8779 0.033 Uiso calc R 1 . .
C C16 0.8941(3) 0.3508(2) 0.7457(2) 0.0267(6) Uani d . 1 . .
H H16A 0.8238 0.3236 0.7135 0.032 Uiso calc R 1 . .
H H16B 0.8834 0.4140 0.7464 0.032 Uiso calc R 1 . .
C C18 0.8717(2) 0.3468(2) 0.5048(2) 0.0246(6) Uani d . 1 . .
C C19 0.8872(3) 0.4367(2) 0.5213(2) 0.0295(7) Uani d . 1 . .
H H19 0.9362 0.4564 0.5785 0.035 Uiso calc R 1 . .
C C20 0.8308(3) 0.4973(2) 0.4537(2) 0.0347(8) Uani d . 1 . .
H H20 0.8409 0.5572 0.4662 0.042 Uiso calc R 1 . .
C C21 0.7590(3) 0.4685(2) 0.3673(2) 0.0350(8) Uani d . 1 . .
H H21 0.7213 0.5090 0.3215 0.042 Uiso calc R 1 . .
C C22 0.7440(3) 0.3796(3) 0.3498(2) 0.0352(8) Uani d . 1 . .
H H22 0.6965 0.3602 0.2918 0.042 Uiso calc R 1 . .
C C23 0.7994(3) 0.3186(2) 0.4183(2) 0.0294(7) Uani d . 1 . .
H H23 0.7881 0.2587 0.4062 0.035 Uiso calc R 1 . .
C C24 1.0822(3) 0.2664(2) 0.5825(2) 0.0241(6) Uani d . 1 . .
C C25 1.1746(3) 0.2932(2) 0.6554(2) 0.0309(7) Uani d . 1 . .
H H25 1.1658 0.3147 0.7134 0.037 Uiso calc R 1 . .
C C26 1.2795(3) 0.2883(3) 0.6426(3) 0.0376(8) Uani d . 1 . .
H H26 1.3408 0.3058 0.6920 0.045 Uiso calc R 1 . .
C C27 1.2931(3) 0.2572(3) 0.5554(3) 0.0401(9) Uani d . 1 . .
H H27 1.3632 0.2545 0.5460 0.048 Uiso calc R 1 . .
C C28 1.2025(3) 0.2307(3) 0.4837(2) 0.0412(9) Uani d . 1 . .
H H28 1.2115 0.2097 0.4256 0.049 Uiso calc R 1 . .
C C29 1.0982(3) 0.2345(3) 0.4964(2) 0.0365(8) Uani d . 1 . .
H H29 1.0377 0.2156 0.4471 0.044 Uiso calc R 1 . .
C C30 0.7896(3) 0.1023(2) 0.4877(2) 0.0328(8) Uani d . 1 . .
C C31 0.9862(3) 0.0802(2) 0.6249(2) 0.0351(8) Uani d . 1 . .
O O1 0.7392(2) 0.0776(2) 0.41268(18) 0.0520(7) Uani d . 1 . .
O O2 1.0661(2) 0.0395(2) 0.6391(2) 0.0513(7) Uani d . 1 . .
O O3 0.83459(18) 0.18051(15) 0.81476(13) 0.0262(5) Uani d . 1 . .
O O4 0.97462(18) 0.33011(14) 0.69448(14) 0.0261(5) Uani d . 1 . .

loop_
_atom_site_aniso_label
_atom_site_aniso_U_11
_atom_site_aniso_U_22
_atom_site_aniso_U_33
_atom_site_aniso_U_12
_atom_site_aniso_U_13
_atom_site_aniso_U_23
Fe1 0.0221(2) 0.0190(2) 0.02022(18) -0.0018(2) 0.01025(15) -0.00077(17)
P1 0.0277(4) 0.0196(4) 0.0234(3) 0.0002(3) 0.0115(3) 0.0013(3)
P2 0.0239(4) 0.0228(4) 0.0225(3) -0.0020(3) 0.0104(3) -0.0002(3)
C1 0.0275(17) 0.0175(15) 0.0284(14) 0.0019(13) 0.0136(12) 0.0040(12)
C2 0.0341(19) 0.0316(18) 0.0306(15) -0.0026(15) 0.0145(13) -0.0005(13)
C3 0.033(2) 0.039(2) 0.0369(17) -0.0055(16) 0.0100(14) -0.0038(15)
C4 0.0288(19) 0.0318(19) 0.0442(18) -0.0003(15) 0.0163(14) 0.0019(15)
C5 0.0348(19) 0.0283(18) 0.0369(16) 0.0054(15) 0.0198(14) 0.0042(14)
C6 0.0331(18) 0.0277(17) 0.0263(14) 0.0038(15) 0.0130(13) 0.0050(12)
C7 0.0248(17) 0.0256(17) 0.0292(15) -0.0013(14) 0.0094(12) 0.0011(12)
C8 0.0336(19) 0.0287(19) 0.0332(16) -0.0018(15) 0.0132(14) 0.0005(13)
C9 0.0334(19) 0.0242(17) 0.0494(18) 0.0038(16) 0.0095(15) -0.0026(16)
C10 0.0270(18) 0.030(2) 0.0446(18) 0.0009(15) 0.0011(14) 0.0128(15)
C11 0.0318(19) 0.035(2) 0.0344(16) 0.0019(16) 0.0061(14) 0.0073(14)
C12 0.0289(18) 0.0275(18) 0.0310(15) 0.0014(14) 0.0090(13) 0.0025(13)
C14 0.0313(17) 0.0315(18) 0.0215(13) 0.0009(15) 0.0079(12) 0.0011(12)
C15 0.0315(18) 0.0294(17) 0.0242(14) -0.0069(14) 0.0113(12) -0.0064(12)
C16 0.0303(17) 0.0236(16) 0.0300(14) 0.0009(15) 0.0144(12) -0.0033(13)
C18 0.0249(16) 0.0243(16) 0.0281(14) 0.0008(14) 0.0131(12) 0.0022(12)
C19 0.0320(19) 0.0294(18) 0.0294(15) -0.0067(14) 0.0121(13) -0.0010(13)
C20 0.045(2) 0.0235(17) 0.0374(17) -0.0017(16) 0.0145(15) 0.0024(14)
C21 0.038(2) 0.032(2) 0.0370(17) 0.0044(16) 0.0142(15) 0.0112(15)
C22 0.0351(19) 0.041(2) 0.0287(15) -0.0011(16) 0.0078(13) 0.0003(13)
C23 0.0353(19) 0.0239(16) 0.0292(15) -0.0013(14) 0.0094(13) -0.0004(12)
C24 0.0267(16) 0.0215(15) 0.0277(14) 0.0013(13) 0.0137(12) 0.0072(12)
C25 0.0308(18) 0.0331(19) 0.0283(15) 0.0019(15) 0.0075(13) 0.0037(13)
C26 0.0234(17) 0.040(2) 0.0465(19) 0.0029(16) 0.0047(14) 0.0070(16)
C27 0.0310(19) 0.045(2) 0.051(2) 0.0065(17) 0.0230(16) 0.0102(17)
C28 0.036(2) 0.056(3) 0.0379(18) 0.0045(19) 0.0204(15) 0.0033(16)
C29 0.0315(19) 0.048(2) 0.0340(16) 0.0007(17) 0.0149(14) -0.0026(15)
C30 0.0326(19) 0.0322(19) 0.0375(17) -0.0062(16) 0.0164(14) -0.0004(14)
C31 0.035(2) 0.0329(19) 0.0398(17) -0.0043(17) 0.0143(15) -0.0019(14)
O1 0.0560(18) 0.0581(19) 0.0394(14) -0.0176(15) 0.0092(12) -0.0174(13)
O2 0.0384(16) 0.0501(18) 0.0686(18) 0.0134(14) 0.0201(13) 0.0018(14)
O3 0.0305(12) 0.0251(11) 0.0260(10) -0.0031(10) 0.0126(9) -0.0013(8)
O4 0.0270(11) 0.0290(13) 0.0264(10) -0.0060(9) 0.0141(8) -0.0047(8)

loop_
_atom_type_symbol
_atom_type_description
_atom_type_scat_dispersion_real
_atom_type_scat_dispersion_imag
_atom_type_scat_source
C C 0.0033 0.0016 'International Tables Vol C Tables 4.2.6.8 and 6.1.1.4'
H H 0.0000 0.0000 'International Tables Vol C Tables 4.2.6.8 and 6.1.1.4'
P P 0.1023 0.0942 'International Tables Vol C Tables 4.2.6.8 and 6.1.1.4'
Fe Fe 0.3463 0.8444 'International Tables Vol C Tables 4.2.6.8 and 6.1.1.4'
O O 0.0106 0.0060 'International Tables Vol C Tables 4.2.6.8 and 6.1.1.4'

loop_
_geom_angle_atom_site_label_1
_geom_angle_atom_site_label_2
_geom_angle_atom_site_label_3
_geom_angle_site_symmetry_1
_geom_angle_site_symmetry_3
_geom_angle
_geom_angle_publ_flag
C31 Fe1 C30 . . 101.01(16) ?
C31 Fe1 P2 . . 96.31(12) ?
C30 Fe1 P2 . . 115.62(12) ?
C31 Fe1 P1 . . 99.98(12) ?
C30 Fe1 P1 . . 117.64(11) ?
P2 Fe1 P1 . . 119.37(4) ?
O3 P1 C1 . . 96.34(13) ?
O3 P1 C7 . . 101.98(13) ?
C1 P1 C7 . . 99.68(14) ?
O3 P1 Fe1 . . 117.47(9) ?
C1 P1 Fe1 . . 118.84(10) ?
C7 P1 Fe1 . . 118.60(11) ?
O4 P2 C24 . . 96.22(13) ?
O4 P2 C18 . . 101.85(13) ?
C24 P2 C18 . . 102.69(14) ?
O4 P2 Fe1 . . 119.27(9) ?
C24 P2 Fe1 . . 116.88(11) ?
C18 P2 Fe1 . . 116.62(11) ?
C2 C1 C6 . . 118.4(3) ?
C2 C1 P1 . . 120.6(2) ?
C6 C1 P1 . . 120.9(2) ?
C3 C2 C1 . . 120.6(3) ?
C3 C2 H2 . . 119.7 ?
C1 C2 H2 . . 119.7 ?
C4 C3 C2 . . 120.4(3) ?
C4 C3 H3 . . 119.8 ?
C2 C3 H3 . . 119.8 ?
C5 C4 C3 . . 119.3(3) ?
C5 C4 H4 . . 120.4 ?
C3 C4 H4 . . 120.4 ?
C6 C5 C4 . . 121.0(3) ?
C6 C5 H5 . . 119.5 ?
C4 C5 H5 . . 119.5 ?
C5 C6 C1 . . 120.3(3) ?
C5 C6 H6 . . 119.9 ?
C1 C6 H6 . . 119.9 ?
C12 C7 C8 . . 118.5(3) ?
C12 C7 P1 . . 120.9(3) ?
C8 C7 P1 . . 120.4(2) ?
C9 C8 C7 . . 120.9(3) ?
C9 C8 H8 . . 119.6 ?
C7 C8 H8 . . 119.6 ?
C8 C9 C10 . . 119.8(3) ?
C8 C9 H9 . . 120.1 ?
C10 C9 H9 . . 120.1 ?
C9 C10 C11 . . 120.3(3) ?
C9 C10 H10 . . 119.8 ?
C11 C10 H10 . . 119.8 ?
C10 C11 C12 . . 119.8(3) ?
C10 C11 H11 . . 120.1 ?
C12 C11 H11 . . 120.1 ?
C11 C12 C7 . . 120.6(3) ?
C11 C12 H12 . . 119.7 ?
C7 C12 H12 . . 119.7 ?
O3 C14 C15 . . 109.1(3) ?
O3 C14 H14A . . 109.9 ?
C15 C14 H14A . . 109.9 ?
O3 C14 H14B . . 109.9 ?
C15 C14 H14B . . 109.9 ?
H14A C14 H14B . . 108.3 ?
C16 C15 C14 . . 112.6(2) ?
C16 C15 H15A . . 109.1 ?
C14 C15 H15A . . 109.1 ?
C16 C15 H15B . . 109.1 ?
C14 C15 H15B . . 109.1 ?
H15A C15 H15B . . 107.8 ?
O4 C16 C15 . . 108.8(2) ?
O4 C16 H16A . . 109.9 ?
C15 C16 H16A . . 109.9 ?
O4 C16 H16B . . 109.9 ?
C15 C16 H16B . . 109.9 ?
H16A C16 H16B . . 108.3 ?
C23 C18 C19 . . 118.8(3) ?
C23 C18 P2 . . 121.6(3) ?
C19 C18 P2 . . 119.6(2) ?
C20 C19 C18 . . 120.9(3) ?
C20 C19 H19 . . 119.6 ?
C18 C19 H19 . . 119.6 ?
C19 C20 C21 . . 119.9(3) ?
C19 C20 H20 . . 120.0 ?
C21 C20 H20 . . 120.0 ?
C22 C21 C20 . . 119.6(3) ?
C22 C21 H21 . . 120.2 ?
C20 C21 H21 . . 120.2 ?
C21 C22 C23 . . 120.5(3) ?
C21 C22 H22 . . 119.7 ?
C23 C22 H22 . . 119.7 ?
C18 C23 C22 . . 120.2(3) ?
C18 C23 H23 . . 119.9 ?
C22 C23 H23 . . 119.9 ?
C25 C24 C29 . . 118.3(3) ?
C25 C24 P2 . . 122.0(2) ?
C29 C24 P2 . . 119.8(2) ?
C26 C25 C24 . . 120.7(3) ?
C26 C25 H25 . . 119.6 ?
C24 C25 H25 . . 119.6 ?
C25 C26 C27 . . 119.9(3) ?
C25 C26 H26 . . 120.1 ?
C27 C26 H26 . . 120.1 ?
C28 C27 C26 . . 119.5(3) ?
C28 C27 H27 . . 120.3 ?
C26 C27 H27 . . 120.3 ?
C27 C28 C29 . . 120.9(3) ?
C27 C28 H28 . . 119.5 ?
C29 C28 H28 . . 119.5 ?
C28 C29 C24 . . 120.7(3) ?
C28 C29 H29 . . 119.6 ?
C24 C29 H29 . . 119.6 ?
O1 C30 Fe1 . . 177.8(3) ?
O2 C31 Fe1 . . 178.6(3) ?
C14 O3 P1 . . 120.4(2) ?
C16 O4 P2 . . 121.75(19) ?

loop_
_geom_bond_atom_site_label_1
_geom_bond_atom_site_label_2
_geom_bond_site_symmetry_2
_geom_bond_distance
_geom_bond_publ_flag
Fe1 C31 . 1.763(4) ?
Fe1 C30 . 1.765(3) ?
Fe1 P2 . 2.1414(10) ?
Fe1 P1 . 2.1462(10) ?
P1 O3 . 1.636(2) ?
P1 C1 . 1.824(3) ?
P1 C7 . 1.834(3) ?
P2 O4 . 1.625(2) ?
P2 C24 . 1.816(3) ?
P2 C18 . 1.832(3) ?
C1 C2 . 1.390(4) ?
C1 C6 . 1.402(4) ?
C2 C3 . 1.387(5) ?
C2 H2 . 0.9300 ?
C3 C4 . 1.382(5) ?
C3 H3 . 0.9300 ?
C4 C5 . 1.378(5) ?
C4 H4 . 0.9300 ?
C5 C6 . 1.378(5) ?
C5 H5 . 0.9300 ?
C6 H6 . 0.9300 ?
C7 C12 . 1.395(4) ?
C7 C8 . 1.399(5) ?
C8 C9 . 1.382(5) ?
C8 H8 . 0.9300 ?
C9 C10 . 1.385(5) ?
C9 H9 . 0.9300 ?
C10 C11 . 1.385(5) ?
C10 H10 . 0.9300 ?
C11 C12 . 1.387(5) ?
C11 H11 . 0.9300 ?
C12 H12 . 0.9300 ?
C14 O3 . 1.440(4) ?
C14 C15 . 1.513(5) ?
C14 H14A . 0.9700 ?
C14 H14B . 0.9700 ?
C15 C16 . 1.509(4) ?
C15 H15A . 0.9700 ?
C15 H15B . 0.9700 ?
C16 O4 . 1.443(4) ?
C16 H16A . 0.9700 ?
C16 H16B . 0.9700 ?
C18 C23 . 1.389(4) ?
C18 C19 . 1.390(5) ?
C19 C20 . 1.382(5) ?
C19 H19 . 0.9300 ?
C20 C21 . 1.389(5) ?
C20 H20 . 0.9300 ?
C21 C22 . 1.377(5) ?
C21 H21 . 0.9300 ?
C22 C23 . 1.391(5) ?
C22 H22 . 0.9300 ?
C23 H23 . 0.9300 ?
C24 C25 . 1.394(4) ?
C24 C29 . 1.395(4) ?
C25 C26 . 1.386(5) ?
C25 H25 . 0.9300 ?
C26 C27 . 1.395(5) ?
C26 H26 . 0.9300 ?
C27 C28 . 1.369(5) ?
C27 H27 . 0.9300 ?
C28 C29 . 1.377(5) ?
C28 H28 . 0.9300 ?
C29 H29 . 0.9300 ?
C30 O1 . 1.152(4) ?
C31 O2 . 1.150(4) ?
